data_4304863
loop_
_publ_author_name
'Qiuwen Wang'
'Li Xiang'
'Haibin Song'
'Guofu Zi'

_publ_section_title
;
Synthesis of Amidolanthanides with New Chiral Biaryl-Based NNO Ligands and
Their Use as Catalysts for Enantioselective Hydroamination/Cyclization
;
_journal_name_full 'Inorganic Chemistry'
_journal_page_first 4319
_journal_page_last 4328
_journal_paper_doi 10.1021/ic702461f
_journal_volume 47
_journal_year 2008
_chemical_absolute_configuration rm
_chemical_formula_moiety 'C19 H18 N2 O'
_chemical_formula_sum 'C19 H18 N2 O'
_chemical_formula_weight 290.35
_chemical_name_systematic
; 
 ? 
;
_space_group_IT_number 19
_symmetry_cell_setting orthorhombic
_symmetry_space_group_name_Hall 'P 2ac 2ab'
_symmetry_space_group_name_H-M 'P 21 21 21'
_atom_sites_solution_hydrogens geom
_atom_sites_solution_primary direct
_atom_sites_solution_secondary difmap
_audit_creation_method SHELXL-97
_cell_angle_alpha 90.00
_cell_angle_beta 90.00
_cell_angle_gamma 90.00
_cell_formula_units_Z 4
_cell_length_a 7.8585(15)
_cell_length_b 12.133(2)
_cell_length_c 16.954(3)
_cell_measurement_reflns_used 3000
_cell_measurement_temperature 294(2)
_cell_measurement_theta_max 23.23
_cell_measurement_theta_min 2.86
_cell_volume 1616.5(5)
_computing_cell_refinement 'Bruker SMART'
_computing_data_collection 'Bruker SMART'
_computing_data_reduction 'Bruker SAINT'
_computing_molecular_graphics 'Bruker SHELXTL'
_computing_publication_material 'Bruker SHELXTL'
_computing_structure_refinement 'SHELXL-97 (Sheldrick, 1997)'
_computing_structure_solution 'SHELXS-97 (Sheldrick, 1990)'
_diffrn_ambient_temperature 294(2)
_diffrn_measured_fraction_theta_full 0.997
_diffrn_measured_fraction_theta_max 0.997
_diffrn_measurement_device_type 'CCD area detector'
_diffrn_measurement_method 'phi and omega scans'
_diffrn_radiation_monochromator graphite
_diffrn_radiation_source 'fine-focus sealed tube'
_diffrn_radiation_type MoK\a
_diffrn_radiation_wavelength 0.71073
_diffrn_reflns_av_R_equivalents 0.0429
_diffrn_reflns_av_sigmaI/netI 0.0322
_diffrn_reflns_limit_h_max 9
_diffrn_reflns_limit_h_min -8
_diffrn_reflns_limit_k_max 15
_diffrn_reflns_limit_k_min -15
_diffrn_reflns_limit_l_max 21
_diffrn_reflns_limit_l_min -16
_diffrn_reflns_number 9276
_diffrn_reflns_theta_full 26.39
_diffrn_reflns_theta_max 26.39
_diffrn_reflns_theta_min 2.06
_exptl_absorpt_coefficient_mu 0.075
_exptl_absorpt_correction_T_max 0.9852
_exptl_absorpt_correction_T_min 0.9809
_exptl_absorpt_correction_type multi-scan
_exptl_absorpt_process_details sadabs
_exptl_crystal_colour yellow
_exptl_crystal_density_diffrn 1.193
_exptl_crystal_density_meas ?
_exptl_crystal_density_method 'not measured'
_exptl_crystal_description block
_exptl_crystal_F_000 616
_exptl_crystal_size_max 0.26
_exptl_crystal_size_mid 0.24
_exptl_crystal_size_min 0.20
_refine_diff_density_max 0.123
_refine_diff_density_min -0.131
_refine_diff_density_rms 0.027
_refine_ls_abs_structure_details 'None, Friedel Pairs merged'
_refine_ls_extinction_coef 0.056(4)
_refine_ls_extinction_expression Fc^*^=kFc[1+0.001xFc^2^\l^3^/sin(2\q)]^-1/4^
_refine_ls_extinction_method SHELXL
_refine_ls_goodness_of_fit_ref 1.010
_refine_ls_hydrogen_treatment mixed
_refine_ls_matrix_type full
_refine_ls_number_parameters 207
_refine_ls_number_reflns 1900
_refine_ls_number_restraints 1
_refine_ls_restrained_S_all 1.010
_refine_ls_R_factor_all 0.0507
_refine_ls_R_factor_gt 0.0343
_refine_ls_shift/su_max 0.004
_refine_ls_shift/su_mean 0.000
_refine_ls_structure_factor_coef Fsqd
_refine_ls_weighting_details 'calc w=1/[\s^2^(Fo^2^)+(0.0444P)^2^+0.2242P] where P=(Fo^2^+2Fc^2^)/3'
_refine_ls_weighting_scheme calc
_refine_ls_wR_factor_gt 0.0831
_refine_ls_wR_factor_ref 0.0931
_reflns_number_gt 1488
_reflns_number_total 1900
_reflns_threshold_expression >2sigma(I)
_cod_data_source_file ic702461f-file003_1.cif
_cod_data_source_block compound2H2
_cod_depositor_comments
;
The following automatic conversions were performed:
'_symmetry_cell_setting' value 'Orthorhombic' changed to 'orthorhombic'
according to '/home/saulius/struct/CIF-dictionaries/cif_core.dic'
dictionary named 'cif_core.dic' version 2.4.1 from 2010-06-29.

Automatic conversion script
Id: cif_fix_enum 1527 2010-12-29 10:47:43Z saulius 

The following automatic conversions were performed:

'_exptl_crystal_density_meas' value 'NONE' was changed to '?' - the
value is perceived as not measured.

Automatic conversion script
Id: cif_fix_values 3008 2015-01-20 13:52:24Z robertas 
;
_cod_database_code 4304863

loop_
_symmetry_equiv_pos_as_xyz
'x, y, z'
'-x+1/2, -y, z+1/2'
'-x, y+1/2, -z+1/2'
'x+1/2, -y+1/2, -z'

loop_
_atom_site_label
_atom_site_type_symbol
_atom_site_fract_x
_atom_site_fract_y
_atom_site_fract_z
_atom_site_U_iso_or_equiv
_atom_site_adp_type
_atom_site_occupancy
_atom_site_symmetry_multiplicity
_atom_site_calc_flag
_atom_site_refinement_flags
_atom_site_disorder_assembly
_atom_site_disorder_group
O1 O 0.8743(2) -0.07625(12) 0.29460(10) 0.0578(5) Uani 1 1 d . . .
H1 H 0.8590 -0.1336 0.2700 0.087 Uiso 1 1 calc R . .
N1 N 1.1291(2) 0.20789(14) 0.24925(11) 0.0427(4) Uani 1 1 d . . .
N2 N 1.1678(4) 0.2550(2) 0.07952(13) 0.0732(7) Uani 1 1 d D . .
C1 C 0.8044(3) 0.11240(16) 0.29136(13) 0.0394(5) Uani 1 1 d . . .
C2 C 0.7764(3) 0.00543(19) 0.26292(13) 0.0449(5) Uani 1 1 d . . .
C3 C 0.6576(3) -0.0141(2) 0.20456(15) 0.0587(7) Uani 1 1 d . . .
H3 H 0.6416 -0.0852 0.1854 0.070 Uiso 1 1 calc R . .
C4 C 0.5639(4) 0.0708(2) 0.17511(17) 0.0668(7) Uani 1 1 d . . .
H4 H 0.4838 0.0575 0.1359 0.080 Uiso 1 1 calc R . .
C5 C 0.5871(3) 0.1775(2) 0.20323(16) 0.0595(7) Uani 1 1 d . . .
H5 H 0.5211 0.2347 0.1833 0.071 Uiso 1 1 calc R . .
C6 C 0.7081(3) 0.19903(18) 0.26081(13) 0.0457(6) Uani 1 1 d . . .
C7 C 0.7362(4) 0.31513(19) 0.28893(17) 0.0645(7) Uani 1 1 d . . .
H7A H 0.8530 0.3353 0.2808 0.097 Uiso 1 1 calc R . .
H7B H 0.7095 0.3199 0.3441 0.097 Uiso 1 1 calc R . .
H7C H 0.6640 0.3644 0.2599 0.097 Uiso 1 1 calc R . .
C8 C 0.9399(3) 0.13146(15) 0.35112(12) 0.0408(5) Uani 1 1 d . . .
C9 C 1.0969(3) 0.17532(16) 0.32902(12) 0.0414(5) Uani 1 1 d . . .
C10 C 1.2236(3) 0.19296(19) 0.38414(14) 0.0555(6) Uani 1 1 d . . .
H10 H 1.3279 0.2220 0.3686 0.067 Uiso 1 1 calc R . .
C11 C 1.1946(4) 0.1672(2) 0.46234(16) 0.0645(8) Uani 1 1 d . . .
H11 H 1.2797 0.1784 0.4996 0.077 Uiso 1 1 calc R . .
C12 C 1.0409(4) 0.1254(2) 0.48483(15) 0.0622(7) Uani 1 1 d . . .
H12 H 1.0225 0.1093 0.5378 0.075 Uiso 1 1 calc R . .
C13 C 0.9115(3) 0.10629(17) 0.43101(13) 0.0495(6) Uani 1 1 d . . .
C14 C 0.7423(4) 0.0619(2) 0.45784(16) 0.0703(8) Uani 1 1 d . . .
H14A H 0.7164 -0.0042 0.4291 0.105 Uiso 1 1 calc R . .
H14B H 0.6554 0.1159 0.4483 0.105 Uiso 1 1 calc R . .
H14C H 0.7473 0.0456 0.5132 0.105 Uiso 1 1 calc R . .
C15 C 1.1172(3) 0.13543(18) 0.19522(13) 0.0456(6) Uani 1 1 d . . .
H15 H 1.0937 0.0636 0.2110 0.055 Uiso 1 1 calc R . .
C16 C 1.1365(3) 0.1545(2) 0.11285(14) 0.0505(6) Uani 1 1 d . . .
C17 C 1.1385(4) 0.0791(2) 0.05287(16) 0.0712(8) Uani 1 1 d . . .
H17 H 1.1211 0.0037 0.0582 0.085 Uiso 1 1 calc R . .
C18 C 1.1706(6) 0.1341(3) -0.01694(17) 0.0945(12) Uani 1 1 d . . .
H18 H 1.1783 0.1028 -0.0669 0.113 Uiso 1 1 calc R . .
C19 C 1.1887(6) 0.2421(3) 0.00109(18) 0.0982(12) Uani 1 1 d . . .
H19 H 1.2117 0.2982 -0.0347 0.118 Uiso 1 1 calc R . .
H2A H 1.151(5) 0.3191(16) 0.1054(18) 0.108(13) Uiso 1 1 d D . .

loop_
_atom_site_aniso_label
_atom_site_aniso_U_11
_atom_site_aniso_U_22
_atom_site_aniso_U_33
_atom_site_aniso_U_23
_atom_site_aniso_U_13
_atom_site_aniso_U_12
O1 0.0783(12) 0.0325(8) 0.0627(10) -0.0073(8) -0.0110(10) 0.0017(8)
N1 0.0463(10) 0.0343(9) 0.0475(10) 0.0050(8) -0.0020(9) -0.0004(8)
N2 0.112(2) 0.0588(15) 0.0489(13) 0.0027(11) -0.0025(14) -0.0134(15)
C1 0.0418(12) 0.0363(11) 0.0401(11) -0.0022(9) 0.0049(10) -0.0021(9)
C2 0.0487(13) 0.0390(11) 0.0469(12) -0.0019(10) 0.0036(11) -0.0027(11)
C3 0.0546(15) 0.0535(14) 0.0681(16) -0.0145(13) -0.0053(13) -0.0087(13)
C4 0.0534(15) 0.0774(18) 0.0695(16) -0.0134(15) -0.0158(14) -0.0024(15)
C5 0.0468(14) 0.0646(15) 0.0671(15) 0.0043(13) -0.0070(13) 0.0119(12)
C6 0.0417(12) 0.0439(13) 0.0513(13) -0.0017(10) 0.0077(11) 0.0032(10)
C7 0.0690(17) 0.0414(13) 0.0832(18) -0.0026(13) -0.0053(16) 0.0140(13)
C8 0.0551(14) 0.0262(9) 0.0410(11) -0.0021(9) -0.0002(11) 0.0027(10)
C9 0.0524(13) 0.0278(9) 0.0440(12) 0.0022(9) -0.0048(11) 0.0026(10)
C10 0.0590(15) 0.0442(13) 0.0631(15) 0.0098(11) -0.0151(13) -0.0073(12)
C11 0.087(2) 0.0505(14) 0.0563(15) 0.0081(12) -0.0274(15) -0.0071(14)
C12 0.098(2) 0.0480(14) 0.0412(13) 0.0032(11) -0.0071(15) 0.0000(15)
C13 0.0697(16) 0.0350(11) 0.0439(13) -0.0019(9) 0.0028(12) 0.0020(11)
C14 0.091(2) 0.0631(16) 0.0571(15) -0.0035(14) 0.0228(16) -0.0089(16)
C15 0.0444(13) 0.0372(11) 0.0553(14) 0.0027(10) 0.0034(11) 0.0011(10)
C16 0.0535(14) 0.0485(13) 0.0494(14) -0.0003(11) -0.0025(12) -0.0023(12)
C17 0.089(2) 0.0610(16) 0.0634(16) -0.0098(14) 0.0039(16) 0.0047(16)
C18 0.138(3) 0.096(2) 0.0497(16) -0.0132(17) 0.004(2) -0.004(2)
C19 0.157(4) 0.092(2) 0.0454(15) 0.0065(15) 0.004(2) -0.020(3)

loop_
_atom_type_symbol
_atom_type_description
_atom_type_scat_dispersion_real
_atom_type_scat_dispersion_imag
_atom_type_scat_source
C C 0.0033 0.0000 'International Tables Vol C Tables 4.2.6.8 and 6.1.1.4'
H H 0.0000 0.0000 'International Tables Vol C Tables 4.2.6.8 and 6.1.1.4'
N N 0.0061 0.0000 'International Tables Vol C Tables 4.2.6.8 and 6.1.1.4'
O O 0.0106 0.0000 'International Tables Vol C Tables 4.2.6.8 and 6.1.1.4'

loop_
_geom_angle_atom_site_label_1
_geom_angle_atom_site_label_2
_geom_angle_atom_site_label_3
_geom_angle
_geom_angle_site_symmetry_1
_geom_angle_site_symmetry_3
_geom_angle_publ_flag
C2 O1 H1 109.5 . . ?
C15 N1 C9 118.43(18) . . ?
C19 N2 C16 109.0(3) . . ?
C19 N2 H2A 127(2) . . ?
C16 N2 H2A 123(2) . . ?
C6 C1 C2 119.0(2) . . ?
C6 C1 C8 121.61(18) . . ?
C2 C1 C8 119.37(19) . . ?
O1 C2 C3 122.6(2) . . ?
O1 C2 C1 116.63(19) . . ?
C3 C2 C1 120.8(2) . . ?
C4 C3 C2 119.9(2) . . ?
C4 C3 H3 120.1 . . ?
C2 C3 H3 120.1 . . ?
C3 C4 C5 120.5(2) . . ?
C3 C4 H4 119.7 . . ?
C5 C4 H4 119.7 . . ?
C6 C5 C4 120.4(2) . . ?
C6 C5 H5 119.8 . . ?
C4 C5 H5 119.8 . . ?
C5 C6 C1 119.4(2) . . ?
C5 C6 C7 120.0(2) . . ?
C1 C6 C7 120.6(2) . . ?
C6 C7 H7A 109.5 . . ?
C6 C7 H7B 109.5 . . ?
H7A C7 H7B 109.5 . . ?
C6 C7 H7C 109.5 . . ?
H7A C7 H7C 109.5 . . ?
H7B C7 H7C 109.5 . . ?
C9 C8 C13 118.8(2) . . ?
C9 C8 C1 120.62(18) . . ?
C13 C8 C1 120.5(2) . . ?
C10 C9 C8 121.0(2) . . ?
C10 C9 N1 117.9(2) . . ?
C8 C9 N1 121.04(19) . . ?
C11 C10 C9 119.7(3) . . ?
C11 C10 H10 120.2 . . ?
C9 C10 H10 120.2 . . ?
C12 C11 C10 119.9(2) . . ?
C12 C11 H11 120.0 . . ?
C10 C11 H11 120.0 . . ?
C11 C12 C13 121.9(2) . . ?
C11 C12 H12 119.1 . . ?
C13 C12 H12 119.1 . . ?
C12 C13 C8 118.7(2) . . ?
C12 C13 C14 120.6(2) . . ?
C8 C13 C14 120.6(2) . . ?
C13 C14 H14A 109.5 . . ?
C13 C14 H14B 109.5 . . ?
H14A C14 H14B 109.5 . . ?
C13 C14 H14C 109.5 . . ?
H14A C14 H14C 109.5 . . ?
H14B C14 H14C 109.5 . . ?
N1 C15 C16 125.9(2) . . ?
N1 C15 H15 117.1 . . ?
C16 C15 H15 117.1 . . ?
N2 C16 C17 106.7(2) . . ?
N2 C16 C15 124.7(2) . . ?
C17 C16 C15 128.5(2) . . ?
C16 C17 C18 108.4(3) . . ?
C16 C17 H17 125.8 . . ?
C18 C17 H17 125.8 . . ?
C19 C18 C17 107.1(3) . . ?
C19 C18 H18 126.5 . . ?
C17 C18 H18 126.5 . . ?
N2 C19 C18 108.8(3) . . ?
N2 C19 H19 125.6 . . ?
C18 C19 H19 125.6 . . ?

loop_
_geom_bond_atom_site_label_1
_geom_bond_atom_site_label_2
_geom_bond_distance
_geom_bond_site_symmetry_2
_geom_bond_publ_flag
O1 C2 1.365(3) . ?
O1 H1 0.8200 . ?
N1 C15 1.273(3) . ?
N1 C9 1.431(3) . ?
N2 C19 1.349(4) . ?
N2 C16 1.366(3) . ?
N2 H2A 0.903(10) . ?
C1 C6 1.395(3) . ?
C1 C2 1.402(3) . ?
C1 C8 1.488(3) . ?
C2 C3 1.381(3) . ?
C3 C4 1.362(4) . ?
C3 H3 0.9300 . ?
C4 C5 1.391(4) . ?
C4 H4 0.9300 . ?
C5 C6 1.387(3) . ?
C5 H5 0.9300 . ?
C6 C7 1.503(3) . ?
C7 H7A 0.9600 . ?
C7 H7B 0.9600 . ?
C7 H7C 0.9600 . ?
C8 C9 1.395(3) . ?
C8 C13 1.406(3) . ?
C9 C10 1.382(3) . ?
C10 C11 1.381(4) . ?
C10 H10 0.9300 . ?
C11 C12 1.364(4) . ?
C11 H11 0.9300 . ?
C12 C13 1.386(4) . ?
C12 H12 0.9300 . ?
C13 C14 1.505(4) . ?
C14 H14A 0.9600 . ?
C14 H14B 0.9600 . ?
C14 H14C 0.9600 . ?
C15 C16 1.424(3) . ?
C15 H15 0.9300 . ?
C16 C17 1.367(3) . ?
C17 C18 1.382(4) . ?
C17 H17 0.9300 . ?
C18 C19 1.353(5) . ?
C18 H18 0.9300 . ?
C19 H19 0.9300 . ?

loop_
_geom_torsion_atom_site_label_1
_geom_torsion_atom_site_label_2
_geom_torsion_atom_site_label_3
_geom_torsion_atom_site_label_4
_geom_torsion
_geom_torsion_site_symmetry_1
_geom_torsion_site_symmetry_2
_geom_torsion_site_symmetry_3
_geom_torsion_site_symmetry_4
_geom_torsion_publ_flag
C6 C1 C2 O1 179.8(2) . . . . ?
C8 C1 C2 O1 2.0(3) . . . . ?
C6 C1 C2 C3 1.1(3) . . . . ?
C8 C1 C2 C3 -176.7(2) . . . . ?
O1 C2 C3 C4 -179.8(2) . . . . ?
C1 C2 C3 C4 -1.2(4) . . . . ?
C2 C3 C4 C5 0.1(4) . . . . ?
C3 C4 C5 C6 1.1(4) . . . . ?
C4 C5 C6 C1 -1.1(4) . . . . ?
C4 C5 C6 C7 178.0(3) . . . . ?
C2 C1 C6 C5 0.0(3) . . . . ?
C8 C1 C6 C5 177.8(2) . . . . ?
C2 C1 C6 C7 -179.1(2) . . . . ?
C8 C1 C6 C7 -1.3(3) . . . . ?
C6 C1 C8 C9 -76.2(3) . . . . ?
C2 C1 C8 C9 101.5(2) . . . . ?
C6 C1 C8 C13 103.3(2) . . . . ?
C2 C1 C8 C13 -78.9(3) . . . . ?
C13 C8 C9 C10 0.7(3) . . . . ?
C1 C8 C9 C10 -179.80(19) . . . . ?
C13 C8 C9 N1 -176.59(19) . . . . ?
C1 C8 C9 N1 2.9(3) . . . . ?
C15 N1 C9 C10 123.0(2) . . . . ?
C15 N1 C9 C8 -59.6(3) . . . . ?
C8 C9 C10 C11 -0.2(3) . . . . ?
N1 C9 C10 C11 177.1(2) . . . . ?
C9 C10 C11 C12 -0.5(4) . . . . ?
C10 C11 C12 C13 0.8(4) . . . . ?
C11 C12 C13 C8 -0.4(4) . . . . ?
C11 C12 C13 C14 -179.0(2) . . . . ?
C9 C8 C13 C12 -0.4(3) . . . . ?
C1 C8 C13 C12 -179.9(2) . . . . ?
C9 C8 C13 C14 178.3(2) . . . . ?
C1 C8 C13 C14 -1.3(3) . . . . ?
C9 N1 C15 C16 176.7(2) . . . . ?
C19 N2 C16 C17 0.0(4) . . . . ?
C19 N2 C16 C15 176.4(3) . . . . ?
N1 C15 C16 N2 -1.3(4) . . . . ?
N1 C15 C16 C17 174.3(3) . . . . ?
N2 C16 C17 C18 -0.2(4) . . . . ?
C15 C16 C17 C18 -176.4(3) . . . . ?
C16 C17 C18 C19 0.3(5) . . . . ?
C16 N2 C19 C18 0.2(5) . . . . ?
C17 C18 C19 N2 -0.3(6) . . . . ?

loop_
_cod_related_entry_id
_cod_related_entry_database
_cod_related_entry_code
1 ChemSpider 30660792
